data_4304084
loop_
_publ_author_name
'Meenakshi Ghosh'
'Papu Biswas'
'Ulrich Fl\"orke'
'Kamalaksha Nag'

_publ_section_title
;
Halogen Exchange and Scrambling between C-X and M-X' Bonds in Copper,
Nickel, and Cobalt Complexes of 6,6'-bis(bromo/
chloromethyl)-2,2'-bipyridine. Structural, Electrochemical, and
Photochemical Studies
;
_journal_name_full 'Inorganic Chemistry'
_journal_page_first 281
_journal_page_last 296
_journal_paper_doi 10.1021/ic7014786
_journal_volume 47
_journal_year 2008
_chemical_formula_moiety '(C24 H20 Br4 Cu N4)(Cl O4)'
_chemical_formula_sum 'C24 H20 Br4 Cl Cu N4 O4'
_chemical_formula_weight 847.07
_chemical_name_systematic
; 
 ? 
;
_space_group_IT_number 14
_symmetry_cell_setting monoclinic
_symmetry_space_group_name_Hall '-P 2yn'
_symmetry_space_group_name_H-M 'P 1 21/n 1'
_atom_sites_solution_hydrogens difmap
_atom_sites_solution_primary direct
_atom_sites_solution_secondary difmap
_audit_creation_method SHELXL-97
_cell_angle_alpha 90.00
_cell_angle_beta 99.757(1)
_cell_angle_gamma 90.00
_cell_formula_units_Z 4
_cell_length_a 13.6503(7)
_cell_length_b 13.2877(7)
_cell_length_c 15.8870(9)
_cell_measurement_reflns_used 4499
_cell_measurement_temperature 150(2)
_cell_measurement_theta_max 25.28
_cell_measurement_theta_min 2.38
_cell_volume 2839.9(3)
_computing_cell_refinement 'Bruker (2002) SMART'
_computing_data_collection 'Bruker (2002) SMART'
_computing_data_reduction 'Bruker (2002) SAINT'
_computing_molecular_graphics 'Bruker (2002) SHELXTL'
_computing_publication_material 'Bruker (2002) SHELXTL'
_computing_structure_refinement 'Bruker (2002) SHELXTL'
_computing_structure_solution 'Bruker (2002) SHELXTL'
_diffrn_ambient_temperature 150(2)
_diffrn_measured_fraction_theta_full 0.996
_diffrn_measured_fraction_theta_max 0.996
_diffrn_measurement_device_type 'Bruker AXS SMART APEX'
_diffrn_measurement_method '\f and \w scans'
_diffrn_radiation_monochromator graphite
_diffrn_radiation_source 'sealed tube'
_diffrn_radiation_type MoK\a
_diffrn_radiation_wavelength 0.71073
_diffrn_reflns_av_R_equivalents 0.0309
_diffrn_reflns_av_sigmaI/netI 0.0391
_diffrn_reflns_limit_h_max 17
_diffrn_reflns_limit_h_min -15
_diffrn_reflns_limit_k_max 16
_diffrn_reflns_limit_k_min -16
_diffrn_reflns_limit_l_max 19
_diffrn_reflns_limit_l_min -19
_diffrn_reflns_number 18820
_diffrn_reflns_theta_full 26.37
_diffrn_reflns_theta_max 26.37
_diffrn_reflns_theta_min 1.82
_diffrn_standards_decay_% 0
_diffrn_standards_interval_time 430
_diffrn_standards_number 4528
_exptl_absorpt_coefficient_mu 6.529
_exptl_absorpt_correction_T_max 0.471
_exptl_absorpt_correction_T_min 0.293
_exptl_absorpt_correction_type multi-scan
_exptl_absorpt_process_details 'SADABS (Bruker, 2002)'
_exptl_crystal_colour red
_exptl_crystal_density_diffrn 1.981
_exptl_crystal_density_method 'not measured'
_exptl_crystal_description prism
_exptl_crystal_F_000 1640
_exptl_crystal_size_max 0.45
_exptl_crystal_size_mid 0.25
_exptl_crystal_size_min 0.20
_refine_diff_density_max 0.625
_refine_diff_density_min -0.583
_refine_diff_density_rms 0.087
_refine_ls_extinction_method none
_refine_ls_goodness_of_fit_ref 1.043
_refine_ls_hydrogen_treatment constr
_refine_ls_matrix_type full
_refine_ls_number_parameters 343
_refine_ls_number_reflns 5787
_refine_ls_number_restraints 0
_refine_ls_restrained_S_all 1.043
_refine_ls_R_factor_all 0.0479
_refine_ls_R_factor_gt 0.0339
_refine_ls_shift/su_max 0.001
_refine_ls_shift/su_mean 0.000
_refine_ls_structure_factor_coef Fsqd
_refine_ls_weighting_details 'calc w=1/[\s^2^(Fo^2^)+(0.0305P)^2^+2.5316P] where P=(Fo^2^+2Fc^2^)/3'
_refine_ls_weighting_scheme calc
_refine_ls_wR_factor_gt 0.0765
_refine_ls_wR_factor_ref 0.0811
_reflns_number_gt 4571
_reflns_number_total 5787
_reflns_threshold_expression >2sigma(I)
_cod_data_source_file ic7014786-file003_1.cif
_cod_data_source_block 1a
_cod_original_sg_symbol_H-M 'P 21/n'
_cod_database_code 4304084

loop_
_symmetry_equiv_pos_as_xyz
'x, y, z'
'-x+1/2, y+1/2, -z+1/2'
'-x, -y, -z'
'x-1/2, -y-1/2, z-1/2'

loop_
_atom_site_label
_atom_site_type_symbol
_atom_site_fract_x
_atom_site_fract_y
_atom_site_fract_z
_atom_site_U_iso_or_equiv
_atom_site_adp_type
_atom_site_occupancy
_atom_site_symmetry_multiplicity
_atom_site_calc_flag
_atom_site_refinement_flags
_atom_site_disorder_assembly
_atom_site_disorder_group
Cu1 Cu 0.80280(3) 0.82861(3) 0.13136(2) 0.02855(11) Uani 1 1 d . . .
Br1 Br 0.61005(3) 0.60946(3) 0.12105(3) 0.04698(12) Uani 1 1 d . . .
Br2 Br 0.99371(3) 1.05761(3) 0.10898(3) 0.04992(12) Uani 1 1 d . . .
Br3 Br 1.02479(3) 0.61689(3) 0.16727(3) 0.04892(12) Uani 1 1 d . . .
Br4 Br 0.58086(4) 1.04901(4) 0.14068(3) 0.07461(17) Uani 1 1 d . . .
N1 N 0.72815(19) 0.80595(18) 0.22954(16) 0.0258(6) Uani 1 1 d . . .
N2 N 0.91165(19) 0.86790(19) 0.22914(16) 0.0258(6) Uani 1 1 d . . .
N3 N 0.82000(19) 0.7312(2) 0.03693(16) 0.0274(6) Uani 1 1 d . . .
N4 N 0.7516(2) 0.9174(2) 0.02978(16) 0.0291(6) Uani 1 1 d . . .
C1 C 0.5787(3) 0.7506(3) 0.1386(2) 0.0349(8) Uani 1 1 d . . .
H1A H 0.6000 0.7928 0.0936 0.042 Uiso 1 1 calc R . .
H1B H 0.5061 0.7590 0.1356 0.042 Uiso 1 1 calc R . .
C2 C 0.6319(2) 0.7821(2) 0.2242(2) 0.0284(7) Uani 1 1 d . . .
C3 C 0.5841(3) 0.7837(3) 0.2946(2) 0.0353(8) Uani 1 1 d . . .
H3A H 0.5156 0.7672 0.2890 0.042 Uiso 1 1 calc R . .
C4 C 0.6382(3) 0.8096(3) 0.3730(2) 0.0377(8) Uani 1 1 d . . .
H4A H 0.6068 0.8122 0.4220 0.045 Uiso 1 1 calc R . .
C5 C 0.7381(3) 0.8317(2) 0.3800(2) 0.0318(8) Uani 1 1 d . . .
H5A H 0.7766 0.8480 0.4338 0.038 Uiso 1 1 calc R . .
C6 C 0.7813(2) 0.8297(2) 0.30690(19) 0.0260(7) Uani 1 1 d . . .
C7 C 0.8876(2) 0.8537(2) 0.3068(2) 0.0274(7) Uani 1 1 d . . .
C8 C 0.9569(3) 0.8624(3) 0.3810(2) 0.0351(8) Uani 1 1 d . . .
H8A H 0.9383 0.8507 0.4352 0.042 Uiso 1 1 calc R . .
C9 C 1.0532(3) 0.8885(3) 0.3750(2) 0.0425(9) Uani 1 1 d . . .
H9A H 1.1023 0.8938 0.4249 0.051 Uiso 1 1 calc R . .
C10 C 1.0774(3) 0.9066(3) 0.2959(3) 0.0413(9) Uani 1 1 d . . .
H10A H 1.1429 0.9268 0.2908 0.050 Uiso 1 1 calc R . .
C11 C 1.0052(3) 0.8953(2) 0.2236(2) 0.0321(8) Uani 1 1 d . . .
C12 C 1.0271(3) 0.9170(3) 0.1367(2) 0.0371(8) Uani 1 1 d . . .
H12A H 0.9873 0.8721 0.0943 0.044 Uiso 1 1 calc R . .
H12B H 1.0984 0.9049 0.1354 0.044 Uiso 1 1 calc R . .
C13 C 0.8821(3) 0.5985(3) 0.1345(2) 0.0375(8) Uani 1 1 d . . .
H13A H 0.8649 0.5263 0.1374 0.045 Uiso 1 1 calc R . .
H13B H 0.8465 0.6363 0.1737 0.045 Uiso 1 1 calc R . .
C14 C 0.8527(2) 0.6363(3) 0.0453(2) 0.0327(8) Uani 1 1 d . . .
C15 C 0.8618(3) 0.5768(3) -0.0246(3) 0.0486(10) Uani 1 1 d . . .
H15A H 0.8826 0.5087 -0.0172 0.058 Uiso 1 1 calc R . .
C16 C 0.8399(3) 0.6186(3) -0.1048(3) 0.0536(11) Uani 1 1 d . . .
H16A H 0.8477 0.5799 -0.1535 0.064 Uiso 1 1 calc R . .
C17 C 0.8069(3) 0.7161(3) -0.1146(2) 0.0445(10) Uani 1 1 d . . .
H17A H 0.7923 0.7457 -0.1697 0.053 Uiso 1 1 calc R . .
C18 C 0.7952(2) 0.7704(3) -0.0425(2) 0.0315(8) Uani 1 1 d . . .
C19 C 0.7559(2) 0.8742(3) -0.0463(2) 0.0322(8) Uani 1 1 d . . .
C20 C 0.7250(3) 0.9246(3) -0.1222(2) 0.0507(11) Uani 1 1 d . . .
H20A H 0.7276 0.8927 -0.1753 0.061 Uiso 1 1 calc R . .
C21 C 0.6902(3) 1.0214(4) -0.1197(3) 0.0615(13) Uani 1 1 d . . .
H21A H 0.6687 1.0571 -0.1713 0.074 Uiso 1 1 calc R . .
C22 C 0.6866(3) 1.0662(3) -0.0430(3) 0.0509(10) Uani 1 1 d . . .
H22A H 0.6633 1.1333 -0.0406 0.061 Uiso 1 1 calc R . .
C23 C 0.7177(3) 1.0122(3) 0.0310(2) 0.0374(8) Uani 1 1 d . . .
C24 C 0.7148(3) 1.0570(3) 0.1158(3) 0.0488(10) Uani 1 1 d . . .
H24A H 0.7361 1.1283 0.1163 0.059 Uiso 1 1 calc R . .
H24B H 0.7610 1.0205 0.1602 0.059 Uiso 1 1 calc R . .
Cl1 Cl 0.78864(6) 0.82420(7) 0.63278(5) 0.0378(2) Uani 1 1 d . . .
O11 O 0.8425(2) 0.7509(2) 0.68931(17) 0.0586(8) Uani 1 1 d . . .
O12 O 0.8542(2) 0.8635(3) 0.57958(17) 0.0589(8) Uani 1 1 d . . .
O13 O 0.70541(19) 0.7775(2) 0.58069(17) 0.0549(7) Uani 1 1 d . . .
O14 O 0.7551(2) 0.9032(2) 0.68192(17) 0.0524(7) Uani 1 1 d . . .

loop_
_atom_site_aniso_label
_atom_site_aniso_U_11
_atom_site_aniso_U_22
_atom_site_aniso_U_33
_atom_site_aniso_U_23
_atom_site_aniso_U_13
_atom_site_aniso_U_12
Cu1 0.0323(2) 0.0361(2) 0.0171(2) -0.00170(16) 0.00377(16) -0.00385(17)
Br1 0.0442(2) 0.0499(2) 0.0460(2) -0.01410(18) 0.00505(18) -0.01017(18)
Br2 0.0608(3) 0.0453(2) 0.0468(2) 0.00614(18) 0.0183(2) -0.00454(19)
Br3 0.0323(2) 0.0653(3) 0.0493(2) -0.0019(2) 0.00722(17) 0.00547(18)
Br4 0.0771(4) 0.0951(4) 0.0587(3) -0.0063(3) 0.0316(3) 0.0145(3)
N1 0.0295(15) 0.0264(14) 0.0212(14) 0.0011(10) 0.0038(11) -0.0026(11)
N2 0.0273(15) 0.0268(14) 0.0229(14) -0.0026(11) 0.0030(11) -0.0035(11)
N3 0.0237(14) 0.0366(15) 0.0231(14) -0.0030(12) 0.0072(11) -0.0075(11)
N4 0.0295(15) 0.0372(16) 0.0204(14) 0.0019(11) 0.0035(11) -0.0058(12)
C1 0.0311(19) 0.042(2) 0.0306(19) -0.0012(15) 0.0025(15) -0.0051(15)
C2 0.0314(18) 0.0308(17) 0.0237(17) 0.0044(14) 0.0064(14) -0.0029(14)
C3 0.0327(19) 0.041(2) 0.0345(19) 0.0026(16) 0.0108(15) -0.0029(15)
C4 0.046(2) 0.039(2) 0.033(2) 0.0046(15) 0.0190(17) -0.0005(16)
C5 0.044(2) 0.0331(18) 0.0181(16) -0.0022(14) 0.0043(14) -0.0030(15)
C6 0.0319(18) 0.0232(16) 0.0220(16) 0.0014(12) 0.0020(13) -0.0003(13)
C7 0.0323(18) 0.0255(16) 0.0233(17) -0.0004(13) 0.0014(14) -0.0016(13)
C8 0.042(2) 0.041(2) 0.0209(17) 0.0016(14) -0.0006(15) -0.0035(16)
C9 0.036(2) 0.054(2) 0.033(2) 0.0001(17) -0.0070(16) -0.0054(18)
C10 0.0293(19) 0.047(2) 0.045(2) -0.0013(17) -0.0011(16) -0.0056(16)
C11 0.0307(19) 0.0334(18) 0.0313(19) -0.0022(14) 0.0027(14) -0.0007(15)
C12 0.033(2) 0.040(2) 0.039(2) -0.0029(16) 0.0097(16) -0.0071(15)
C13 0.032(2) 0.037(2) 0.046(2) -0.0006(16) 0.0139(17) -0.0003(15)
C14 0.0267(18) 0.0377(19) 0.0351(19) -0.0089(15) 0.0094(15) -0.0053(14)
C15 0.041(2) 0.052(2) 0.054(3) -0.020(2) 0.0122(19) -0.0024(18)
C16 0.051(3) 0.072(3) 0.039(2) -0.029(2) 0.0109(19) -0.006(2)
C17 0.038(2) 0.072(3) 0.0247(19) -0.0123(18) 0.0084(16) -0.0080(19)
C18 0.0246(18) 0.048(2) 0.0228(17) -0.0027(15) 0.0076(13) -0.0079(15)
C19 0.0248(17) 0.050(2) 0.0220(17) 0.0030(15) 0.0056(13) -0.0080(15)
C20 0.054(3) 0.078(3) 0.0217(19) 0.0087(19) 0.0101(18) -0.002(2)
C21 0.063(3) 0.082(3) 0.040(3) 0.030(2) 0.008(2) 0.010(2)
C22 0.052(3) 0.050(2) 0.052(3) 0.019(2) 0.013(2) 0.0028(19)
C23 0.035(2) 0.038(2) 0.039(2) 0.0071(16) 0.0067(16) -0.0063(16)
C24 0.056(3) 0.036(2) 0.054(3) -0.0056(18) 0.006(2) 0.0032(18)
Cl1 0.0333(5) 0.0568(6) 0.0238(4) -0.0049(4) 0.0058(3) 0.0013(4)
O11 0.065(2) 0.068(2) 0.0388(16) 0.0073(14) -0.0019(14) 0.0133(15)
O12 0.0409(16) 0.104(2) 0.0343(15) 0.0062(15) 0.0142(12) -0.0047(16)
O13 0.0378(16) 0.082(2) 0.0436(16) -0.0209(15) 0.0021(13) -0.0022(14)
O14 0.0514(17) 0.0666(18) 0.0416(16) -0.0197(14) 0.0152(13) 0.0014(14)

loop_
_atom_type_symbol
_atom_type_description
_atom_type_scat_dispersion_real
_atom_type_scat_dispersion_imag
_atom_type_scat_source
C C 0.0033 0.0016 'International Tables Vol C Tables 4.2.6.8 and 6.1.1.4'
H H 0.0000 0.0000 'International Tables Vol C Tables 4.2.6.8 and 6.1.1.4'
N N 0.0061 0.0033 'International Tables Vol C Tables 4.2.6.8 and 6.1.1.4'
O O 0.0106 0.0060 'International Tables Vol C Tables 4.2.6.8 and 6.1.1.4'
Cu Cu 0.3201 1.2651 'International Tables Vol C Tables 4.2.6.8 and 6.1.1.4'
Br Br -0.2901 2.4595 'International Tables Vol C Tables 4.2.6.8 and 6.1.1.4'
Cl Cl 0.1484 0.1585 'International Tables Vol C Tables 4.2.6.8 and 6.1.1.4'

loop_
_geom_angle_atom_site_label_1
_geom_angle_atom_site_label_2
_geom_angle_atom_site_label_3
_geom_angle
_geom_angle_site_symmetry_1
_geom_angle_site_symmetry_3
_geom_angle_publ_flag
N1 Cu1 N3 127.75(10) . . ?
N1 Cu1 N4 123.34(11) . . ?
N3 Cu1 N4 81.36(11) . . ?
N1 Cu1 N2 81.22(10) . . ?
N3 Cu1 N2 124.77(11) . . ?
N4 Cu1 N2 124.71(10) . . ?
C2 N1 C6 118.8(3) . . ?
C2 N1 Cu1 127.0(2) . . ?
C6 N1 Cu1 113.7(2) . . ?
C7 N2 C11 118.7(3) . . ?
C7 N2 Cu1 114.0(2) . . ?
C11 N2 Cu1 126.9(2) . . ?
C14 N3 C18 118.9(3) . . ?
C14 N3 Cu1 127.4(2) . . ?
C18 N3 Cu1 113.7(2) . . ?
C23 N4 C19 118.7(3) . . ?
C23 N4 Cu1 127.4(2) . . ?
C19 N4 Cu1 113.8(2) . . ?
C2 C1 Br1 108.4(2) . . ?
N1 C2 C3 122.4(3) . . ?
N1 C2 C1 116.5(3) . . ?
C3 C2 C1 121.1(3) . . ?
C4 C3 C2 118.6(3) . . ?
C3 C4 C5 119.7(3) . . ?
C4 C5 C6 118.8(3) . . ?
N1 C6 C5 121.7(3) . . ?
N1 C6 C7 115.0(3) . . ?
C5 C6 C7 123.3(3) . . ?
N2 C7 C8 122.2(3) . . ?
N2 C7 C6 114.9(3) . . ?
C8 C7 C6 122.9(3) . . ?
C9 C8 C7 118.8(3) . . ?
C10 C9 C8 119.2(3) . . ?
C9 C10 C11 119.4(3) . . ?
N2 C11 C10 121.5(3) . . ?
N2 C11 C12 117.1(3) . . ?
C10 C11 C12 121.3(3) . . ?
C11 C12 Br2 108.6(2) . . ?
C14 C13 Br3 107.9(2) . . ?
N3 C14 C15 122.2(3) . . ?
N3 C14 C13 116.4(3) . . ?
C15 C14 C13 121.4(3) . . ?
C16 C15 C14 118.5(4) . . ?
C17 C16 C15 120.1(4) . . ?
C16 C17 C18 118.7(4) . . ?
N3 C18 C17 121.6(3) . . ?
N3 C18 C19 115.4(3) . . ?
C17 C18 C19 123.0(3) . . ?
N4 C19 C20 121.5(4) . . ?
N4 C19 C18 115.6(3) . . ?
C20 C19 C18 122.9(3) . . ?
C21 C20 C19 119.0(4) . . ?
C22 C21 C20 120.0(4) . . ?
C21 C22 C23 118.7(4) . . ?
N4 C23 C22 122.1(4) . . ?
N4 C23 C24 117.0(3) . . ?
C22 C23 C24 120.9(4) . . ?
C23 C24 Br4 109.6(3) . . ?
O14 Cl1 O13 109.77(17) . . ?
O14 Cl1 O12 110.19(19) . . ?
O13 Cl1 O12 109.38(17) . . ?
O14 Cl1 O11 109.48(17) . . ?
O13 Cl1 O11 109.85(19) . . ?
O12 Cl1 O11 108.14(19) . . ?

loop_
_geom_bond_atom_site_label_1
_geom_bond_atom_site_label_2
_geom_bond_distance
_geom_bond_site_symmetry_2
_geom_bond_publ_flag
Cu1 N1 2.025(3) . ?
Cu1 N3 2.025(3) . ?
Cu1 N4 2.026(3) . ?
Cu1 N2 2.028(3) . ?
Br1 C1 1.954(3) . ?
Br2 C12 1.956(4) . ?
Br3 C13 1.945(3) . ?
Br4 C24 1.937(4) . ?
N1 C2 1.340(4) . ?
N1 C6 1.354(4) . ?
N2 C7 1.343(4) . ?
N2 C11 1.345(4) . ?
N3 C14 1.336(4) . ?
N3 C18 1.354(4) . ?
N4 C23 1.343(4) . ?
N4 C19 1.348(4) . ?
C1 C2 1.489(4) . ?
C2 C3 1.387(5) . ?
C3 C4 1.379(5) . ?
C4 C5 1.382(5) . ?
C5 C6 1.389(5) . ?
C6 C7 1.486(5) . ?
C7 C8 1.386(4) . ?
C8 C9 1.379(5) . ?
C9 C10 1.372(5) . ?
C10 C11 1.390(5) . ?
C11 C12 1.488(5) . ?
C13 C14 1.492(5) . ?
C14 C15 1.386(5) . ?
C15 C16 1.377(6) . ?
C16 C17 1.371(6) . ?
C17 C18 1.386(5) . ?
C18 C19 1.477(5) . ?
C19 C20 1.381(5) . ?
C20 C21 1.375(6) . ?
C21 C22 1.364(6) . ?
C22 C23 1.382(5) . ?
C23 C24 1.480(5) . ?
Cl1 O14 1.429(3) . ?
Cl1 O13 1.429(3) . ?
Cl1 O12 1.430(3) . ?
Cl1 O11 1.440(3) . ?

loop_
_geom_torsion_atom_site_label_1
_geom_torsion_atom_site_label_2
_geom_torsion_atom_site_label_3
_geom_torsion_atom_site_label_4
_geom_torsion
_geom_torsion_site_symmetry_1
_geom_torsion_site_symmetry_2
_geom_torsion_site_symmetry_3
_geom_torsion_site_symmetry_4
_geom_torsion_publ_flag
N3 Cu1 N1 C2 -58.3(3) . . . . ?
N4 Cu1 N1 C2 48.0(3) . . . . ?
N2 Cu1 N1 C2 174.1(3) . . . . ?
N3 Cu1 N1 C6 129.8(2) . . . . ?
N4 Cu1 N1 C6 -123.8(2) . . . . ?
N2 Cu1 N1 C6 2.2(2) . . . . ?
N1 Cu1 N2 C7 4.8(2) . . . . ?
N3 Cu1 N2 C7 -125.5(2) . . . . ?
N4 Cu1 N2 C7 129.5(2) . . . . ?
N1 Cu1 N2 C11 177.3(3) . . . . ?
N3 Cu1 N2 C11 47.0(3) . . . . ?
N4 Cu1 N2 C11 -58.0(3) . . . . ?
N1 Cu1 N3 C14 -52.1(3) . . . . ?
N4 Cu1 N3 C14 -177.9(3) . . . . ?
N2 Cu1 N3 C14 55.5(3) . . . . ?
N1 Cu1 N3 C18 128.4(2) . . . . ?
N4 Cu1 N3 C18 2.6(2) . . . . ?
N2 Cu1 N3 C18 -124.0(2) . . . . ?
N1 Cu1 N4 C23 50.1(3) . . . . ?
N3 Cu1 N4 C23 180.0(3) . . . . ?
N2 Cu1 N4 C23 -53.4(3) . . . . ?
N1 Cu1 N4 C19 -131.8(2) . . . . ?
N3 Cu1 N4 C19 -1.9(2) . . . . ?
N2 Cu1 N4 C19 124.7(2) . . . . ?
C6 N1 C2 C3 1.9(5) . . . . ?
Cu1 N1 C2 C3 -169.6(2) . . . . ?
C6 N1 C2 C1 -176.4(3) . . . . ?
Cu1 N1 C2 C1 12.1(4) . . . . ?
Br1 C1 C2 N1 80.5(3) . . . . ?
Br1 C1 C2 C3 -97.8(3) . . . . ?
N1 C2 C3 C4 -0.8(5) . . . . ?
C1 C2 C3 C4 177.4(3) . . . . ?
C2 C3 C4 C5 -1.0(5) . . . . ?
C3 C4 C5 C6 1.6(5) . . . . ?
C2 N1 C6 C5 -1.2(4) . . . . ?
Cu1 N1 C6 C5 171.4(2) . . . . ?
C2 N1 C6 C7 179.2(3) . . . . ?
Cu1 N1 C6 C7 -8.2(3) . . . . ?
C4 C5 C6 N1 -0.5(5) . . . . ?
C4 C5 C6 C7 179.1(3) . . . . ?
C11 N2 C7 C8 -2.6(5) . . . . ?
Cu1 N2 C7 C8 170.6(3) . . . . ?
C11 N2 C7 C6 176.5(3) . . . . ?
Cu1 N2 C7 C6 -10.4(3) . . . . ?
N1 C6 C7 N2 12.5(4) . . . . ?
C5 C6 C7 N2 -167.1(3) . . . . ?
N1 C6 C7 C8 -168.5(3) . . . . ?
C5 C6 C7 C8 11.9(5) . . . . ?
N2 C7 C8 C9 1.3(5) . . . . ?
C6 C7 C8 C9 -177.7(3) . . . . ?
C7 C8 C9 C10 1.1(5) . . . . ?
C8 C9 C10 C11 -2.1(6) . . . . ?
C7 N2 C11 C10 1.6(5) . . . . ?
Cu1 N2 C11 C10 -170.6(3) . . . . ?
C7 N2 C11 C12 -176.0(3) . . . . ?
Cu1 N2 C11 C12 11.8(4) . . . . ?
C9 C10 C11 N2 0.7(5) . . . . ?
C9 C10 C11 C12 178.2(3) . . . . ?
N2 C11 C12 Br2 86.0(3) . . . . ?
C10 C11 C12 Br2 -91.6(4) . . . . ?
C18 N3 C14 C15 -0.2(5) . . . . ?
Cu1 N3 C14 C15 -179.7(3) . . . . ?
C18 N3 C14 C13 178.0(3) . . . . ?
Cu1 N3 C14 C13 -1.5(4) . . . . ?
Br3 C13 C14 N3 -95.0(3) . . . . ?
Br3 C13 C14 C15 83.3(4) . . . . ?
N3 C14 C15 C16 2.6(6) . . . . ?
C13 C14 C15 C16 -175.5(4) . . . . ?
C14 C15 C16 C17 -2.1(6) . . . . ?
C15 C16 C17 C18 -0.7(6) . . . . ?
C14 N3 C18 C17 -2.7(5) . . . . ?
Cu1 N3 C18 C17 176.8(3) . . . . ?
C14 N3 C18 C19 177.6(3) . . . . ?
Cu1 N3 C18 C19 -2.8(3) . . . . ?
C16 C17 C18 N3 3.2(5) . . . . ?
C16 C17 C18 C19 -177.2(3) . . . . ?
C23 N4 C19 C20 -1.0(5) . . . . ?
Cu1 N4 C19 C20 -179.3(3) . . . . ?
C23 N4 C19 C18 179.2(3) . . . . ?
Cu1 N4 C19 C18 0.9(4) . . . . ?
N3 C18 C19 N4 1.3(4) . . . . ?
C17 C18 C19 N4 -178.4(3) . . . . ?
N3 C18 C19 C20 -178.4(3) . . . . ?
C17 C18 C19 C20 1.9(5) . . . . ?
N4 C19 C20 C21 0.9(6) . . . . ?
C18 C19 C20 C21 -179.4(4) . . . . ?
C19 C20 C21 C22 -0.1(7) . . . . ?
C20 C21 C22 C23 -0.5(7) . . . . ?
C19 N4 C23 C22 0.4(5) . . . . ?
Cu1 N4 C23 C22 178.5(3) . . . . ?
C19 N4 C23 C24 -179.6(3) . . . . ?
Cu1 N4 C23 C24 -1.5(5) . . . . ?
C21 C22 C23 N4 0.3(6) . . . . ?
C21 C22 C23 C24 -179.6(4) . . . . ?
N4 C23 C24 Br4 -99.5(3) . . . . ?
C22 C23 C24 Br4 80.5(4) . . . . ?
